data_2010643
loop_
_publ_author_name
'Michaud, Fran\,cois'
'Ventol\`a, Lourdes'
'Calvet, M. Teresa'
'Cuevas-Diarte, Miquel Angel'
'Solans, Xavier'
'Font-Bard\'ia, Merc\'e'

_publ_section_title
;
 The \g-form of <i>n</i>-eicosanol
;
_journal_issue 2
_journal_name_full 'Acta Crystallographica Section C'
_journal_page_first 219
_journal_page_last 221
_journal_paper_doi 10.1107/S010827019901392X
_journal_volume 56
_journal_year 2000
_chemical_formula_moiety 'C20 H42 O'
_chemical_formula_sum 'C20 H42 O'
_chemical_formula_weight 298.54
_chemical_name_systematic
;
 \g-form of n-Eicosanol
;
_space_group_IT_number 15
_symmetry_cell_setting monoclinic
_symmetry_space_group_name_Hall '-C 2yc'
_symmetry_space_group_name_H-M 'C 1 2/c 1'
_cell_angle_alpha 90.00
_cell_angle_beta 93.01(4)
_cell_angle_gamma 90.00
_cell_formula_units_Z 8
_cell_length_a 91.116(17)
_cell_length_b 4.932(4)
_cell_length_c 8.997(10)
_cell_measurement_reflns_used 25
_cell_measurement_temperature 293(2)
_cell_measurement_theta_max 15
_cell_measurement_theta_min 8
_cell_volume 4038(6)
_computing_cell_refinement CAD-4/PC
_computing_data_collection 'CAD-4/PC (Kretschmar, 1996)'
_computing_data_reduction 'CFEO (Solans, 1978)'
_computing_molecular_graphics 'ORTEP (Johnson, 1965; Brueggermann & Schmid, 1990)'
_computing_publication_material 'PLATON (Spek, 1990)'
_computing_structure_refinement 'SHELXL97 (Sheldrick, 1997)'
_computing_structure_solution 'SHELXS97 (Sheldrick, 1990)'
_diffrn_ambient_temperature 293(2)
_diffrn_measured_fraction_theta_full .496
_diffrn_measured_fraction_theta_max .496
_diffrn_measurement_device_type 'Enraf-Nonius CAD-4'
_diffrn_measurement_method \w--2\q
_diffrn_radiation_monochromator graphite
_diffrn_radiation_source 'fine-focus sealed tube'
_diffrn_radiation_type MoK\a
_diffrn_radiation_wavelength .71069
_diffrn_reflns_av_R_equivalents .023
_diffrn_reflns_av_sigmaI/netI .017
_diffrn_reflns_limit_h_max 112
_diffrn_reflns_limit_h_min -110
_diffrn_reflns_limit_k_max 6
_diffrn_reflns_limit_k_min 0
_diffrn_reflns_limit_l_max 10
_diffrn_reflns_limit_l_min 0
_diffrn_reflns_number 4539
_diffrn_reflns_theta_full 26.01
_diffrn_reflns_theta_max 26.01
_diffrn_reflns_theta_min 2.24
_diffrn_standards_decay_% 0
_diffrn_standards_interval_time 120
_diffrn_standards_number 3
_exptl_absorpt_coefficient_mu .057
_exptl_absorpt_correction_type none
_exptl_crystal_colour colourless
_exptl_crystal_density_diffrn .982
_exptl_crystal_density_method 'not measured'
_exptl_crystal_description lozenge
_exptl_crystal_F_000 1360
_exptl_crystal_size_max .6
_exptl_crystal_size_mid .6
_exptl_crystal_size_min .2
_refine_diff_density_max .150
_refine_diff_density_min -.121
_refine_ls_extinction_method none
_refine_ls_goodness_of_fit_ref .978
_refine_ls_hydrogen_treatment mixed
_refine_ls_matrix_type full
_refine_ls_number_parameters 198
_refine_ls_number_reflns 3932
_refine_ls_number_restraints 2
_refine_ls_restrained_S_all .978
_refine_ls_R_factor_all .070
_refine_ls_R_factor_gt .041
_refine_ls_shift/su_max .009
_refine_ls_shift/su_mean .003
_refine_ls_structure_factor_coef Fsqd
_refine_ls_weighting_details 'w = 1/[\s^2^(Fo^2^)+(0.0879P)^2^] where P=(Fo^2^+2Fc^2^)/3'
_refine_ls_weighting_scheme calc
_refine_ls_wR_factor_ref .159
_reflns_number_gt 2007
_reflns_number_total 3932
_reflns_threshold_expression I>2\s(I)
_cod_data_source_file na1435.cif
_cod_data_source_block I
_cod_depositor_comments
;
The following automatic conversions were performed:

'_refine_ls_weighting_scheme' value 'calc w =
1/[\s^2^(Fo^2^)+(0.0879P)^2^] where P=(Fo^2^+2Fc^2^)/3' was changed
to 'calc'. New tag '_refine_ls_weighting_details' was created. The
value of the new tag was set to 'w = 1/[\s^2^(Fo^2^)+(0.0879P)^2^]
where P=(Fo^2^+2Fc^2^)/3'.

Automatic conversion script
Id: cif_fix_values 3143 2015-03-26 13:38:13Z robertas 
;
_cod_original_sg_symbol_H-M 'C 2/c'
_cod_database_code 2010643

loop_
_symmetry_equiv_pos_as_xyz
'x, y, z'
'x, -y, z+1/2'
'x+1/2, y+1/2, z'
'x+1/2, -y+1/2, z+1/2'
'-x, -y, -z'
'-x, y, -z-1/2'
'-x+1/2, -y+1/2, -z'
'-x+1/2, y+1/2, -z-1/2'

loop_
_atom_site_label
_atom_site_fract_x
_atom_site_fract_y
_atom_site_fract_z
_atom_site_U_iso_or_equiv
_atom_site_adp_type
_atom_site_calc_flag
_atom_site_refinement_flags
_atom_site_occupancy
_atom_site_disorder_assembly
_atom_site_disorder_group
_atom_site_type_symbol
O .005323(9) .3433(2) .11346(8) .0658(4) Uani d D 1 . . O
C1 .018551(13) .2041(3) .09344(13) .0583(4) Uani d . 1 . . C
H1 .0164 .0138 .0757 .0989(16) Uiso calc R 1 . . H
H1A .0248 .2171 .1840 .0989(16) Uiso calc R 1 . . H
C2 .026676(12) .3140(2) -.03390(12) .0499(3) Uani d . 1 . . C
H2 .0280 .5074 -.0194 .0989(16) Uiso calc R 1 . . H
H2A .0206 .2891 -.1249 .0989(16) Uiso calc R 1 . . H
C3 .041483(12) .1857(2) -.05364(11) .0407(3) Uani d . 1 . . C
H3 .0401 -.0072 -.0702 .0989(16) Uiso calc R 1 . . H
H3A .0475 .2080 .0377 .0989(16) Uiso calc R 1 . . H
C4 .049606(11) .3033(2) -.18150(11) .0376(3) Uani d . 1 . . C
H4 .0437 .2750 -.2731 .0989(16) Uiso calc R 1 . . H
H4A .0506 .4974 -.1667 .0989(16) Uiso calc R 1 . . H
C5 .064749(11) .1846(2) -.19995(11) .0400(3) Uani d . 1 . . C
H5 .0638 -.0094 -.2153 .0989(16) Uiso calc R 1 . . H
H5A .0707 .2127 -.1085 .0989(16) Uiso calc R 1 . . H
C6 .072729(10) .3052(2) -.32812(11) .0366(3) Uani d . 1 . . C
H6 .0668 .2768 -.4195 .0989(16) Uiso calc R 1 . . H
H6A .0736 .4993 -.3128 .0989(16) Uiso calc R 1 . . H
C7 .087904(11) .1878(2) -.34692(11) .0398(3) Uani d . 1 . . C
H7 .0870 -.0063 -.3619 .0989(16) Uiso calc R 1 . . H
H7A .0938 .2166 -.2556 .0989(16) Uiso calc R 1 . . H
C8 .095919(11) .3082(2) -.47584(11) .0386(3) Uani d . 1 . . C
H8 .0900 .2794 -.5672 .0989(16) Uiso calc R 1 . . H
H8A .0968 .5024 -.4609 .0989(16) Uiso calc R 1 . . H
C9 .111082(11) .1903(2) -.49424(12) .0411(3) Uani d . 1 . . C
H9 .1102 -.0040 -.5087 .0989(16) Uiso calc R 1 . . H
H9A .1170 .2199 -.4031 .0989(16) Uiso calc R 1 . . H
C10 .119043(12) .3101(2) -.62378(11) .0407(3) Uani d . 1 . . C
H10 .1131 .2814 -.7149 .0989(16) Uiso calc R 1 . . H
H10A .1200 .5043 -.6090 .0989(16) Uiso calc R 1 . . H
C11 .134116(12) .1918(2) -.64282(12) .0428(3) Uani d . 1 . . C
H11 .1331 -.0025 -.6572 .0989(16) Uiso calc R 1 . . H
H11A .1401 .2209 -.5518 .0989(16) Uiso calc R 1 . . H
C12 .142101(12) .3098(2) -.77209(11) .0435(3) Uani d . 1 . . C
H12 .1361 .2808 -.8631 .0989(16) Uiso calc R 1 . . H
H12A .1431 .5040 -.7576 .0989(16) Uiso calc R 1 . . H
C13 .157136(12) .1919(2) -.79133(12) .0454(3) Uani d . 1 . . C
H13 .1562 -.0023 -.8057 .0989(16) Uiso calc R 1 . . H
H13A .1631 .2210 -.7003 .0989(16) Uiso calc R 1 . . H
C14 .165162(13) .3092(2) -.92044(12) .0454(3) Uani d . 1 . . C
H14 .1592 .2790 -1.0117 .0989(16) Uiso calc R 1 . . H
H14A .1661 .5036 -.9065 .0989(16) Uiso calc R 1 . . H
C15 .180218(13) .1918(2) -.93831(12) .0499(3) Uani d . 1 . . C
H15 .1793 -.0025 -.9524 .0989(16) Uiso calc R 1 . . H
H15A .1861 .2215 -.8468 .0989(16) Uiso calc R 1 . . H
C16 .188386(13) .3090(2) -1.06745(12) .0495(3) Uani d . 1 . . C
H16 .1826 .2769 -1.1592 .0989(16) Uiso calc R 1 . . H
H16A .1892 .5037 -1.0542 .0989(16) Uiso calc R 1 . . H
C17 .203576(13) .1924(2) -1.08302(13) .0543(4) Uani d . 1 . . C
H17 .2027 -.0024 -1.0957 .0989(16) Uiso calc R 1 . . H
H17A .2094 .2254 -.9915 .0989(16) Uiso calc R 1 . . H
C18 .211663(14) .3085(2) -1.21240(12) .0545(4) Uani d . 1 . . C
H18 .2059 .2733 -1.3042 .0989(16) Uiso calc R 1 . . H
H18A .2124 .5036 -1.2004 .0989(16) Uiso calc R 1 . . H
C19 .226915(15) .1938(3) -1.22607(14) .0720(4) Uani d . 1 . . C
H19 .2262 -.0016 -1.2363 .0989(16) Uiso calc R 1 . . H
H19A .2327 .2314 -1.1347 .0989(16) Uiso calc R 1 . . H
C20 .235048(16) .3051(3) -1.35654(14) .0863(5) Uani d . 1 . . C
H20 .2446 .2228 -1.3577 .0989(16) Uiso calc R 1 . . H
H20A .2361 .4979 -1.3462 .0989(16) Uiso calc R 1 . . H
H20B .2296 .2647 -1.4479 .0989(16) Uiso calc R 1 . . H
H1O -.0004(3) .313(4) .204(2) .0989(16) Uiso d PD .50 . . H
H1O' -.0010(3) .376(4) .021(2) .0989(16) Uiso d PD .50 . . H

loop_
_atom_site_aniso_label
_atom_site_aniso_U_11
_atom_site_aniso_U_22
_atom_site_aniso_U_33
_atom_site_aniso_U_12
_atom_site_aniso_U_13
_atom_site_aniso_U_23
O .0457(5) .1042(8) .0502(5) .0385(5) .0294(4) .0157(6)
C1 .0350(6) .0849(9) .0573(7) .0157(6) .0256(5) .0133(6)
C2 .0318(6) .0754(8) .0441(6) .0077(6) .0183(5) .0016(6)
C3 .0341(6) .0487(7) .0408(6) .0048(5) .0146(4) -.0033(5)
C4 .0213(5) .0517(7) .0414(6) .0051(5) .0167(4) .0023(5)
C5 .0296(6) .0530(7) .0390(6) .0006(5) .0157(4) -.0035(5)
C6 .0198(5) .0514(7) .0402(6) .0065(5) .0165(4) .0015(5)
C7 .0282(6) .0497(7) .0430(6) -.0003(5) .0180(5) -.0007(5)
C8 .0228(5) .0526(7) .0420(6) .0040(5) .0186(4) .0048(5)
C9 .0298(6) .0521(7) .0432(6) .0017(5) .0192(5) .0021(5)
C10 .0283(6) .0523(7) .0434(6) .0030(5) .0204(4) .0034(5)
C11 .0366(7) .0503(7) .0434(6) -.0003(5) .0205(5) -.0010(5)
C12 .0341(6) .0547(7) .0438(6) .0028(5) .0227(5) .0040(5)
C13 .0398(7) .0517(7) .0468(6) -.0030(5) .0216(5) .0023(5)
C14 .0382(6) .0532(7) .0470(6) .0045(5) .0224(5) .0051(5)
C15 .0438(7) .0580(7) .0506(6) -.0019(6) .0267(5) .0001(6)
C16 .0409(7) .0619(8) .0479(6) .0020(6) .0250(5) .0076(6)
C17 .0489(7) .0637(8) .0534(7) .0007(6) .0312(6) .0023(6)
C18 .0570(8) .0607(8) .0485(6) -.0021(6) .0291(6) .0049(6)
C19 .0774(10) .0815(10) .0605(7) .0073(8) .0354(7) .0069(7)
C20 .0819(11) .1154(12) .0653(8) -.0090(9) .0394(8) .0000(8)

loop_
_atom_type_symbol
_atom_type_description
_atom_type_scat_dispersion_real
_atom_type_scat_dispersion_imag
_atom_type_scat_source
C C .0033 .0016 'International Tables Vol C Tables 4.2.6.8 and 6.1.1.4'
H H .0000 .0000 'International Tables Vol C Tables 4.2.6.8 and 6.1.1.4'
O O .0106 .0060 'International Tables Vol C Tables 4.2.6.8 and 6.1.1.4'

loop_
_geom_angle_atom_site_label_1
_geom_angle_atom_site_label_2
_geom_angle_atom_site_label_3
_geom_angle
_geom_angle_publ_flag
C1 O H1O 121.3(15) ?
C1 O H1O' 115.7(17) ?
H1O O H1O' 113(2) ?
O C1 C2 112.50(10) yes
O C1 H1 109.1 ?
C2 C1 H1 109.1 ?
O C1 H1A 109.1 ?
C2 C1 H1A 109.1 ?
H1 C1 H1A 107.8 ?
C1 C2 C3 114.80(10) ?
C1 C2 H2 108.6 ?
C3 C2 H2 108.6 ?
C1 C2 H2A 108.6 ?
C3 C2 H2A 108.6 ?
H2 C2 H2A 107.6 ?
C2 C3 C4 113.80(10) ?
C2 C3 H3 108.8 ?
C4 C3 H3 108.8 ?
C2 C3 H3A 108.8 ?
C4 C3 H3A 108.8 ?
H3 C3 H3A 107.7 ?
C5 C4 C3 114.80(10) ?
C5 C4 H4 108.6 ?
C3 C4 H4 108.6 ?
C5 C4 H4A 108.6 ?
C3 C4 H4A 108.6 ?
H4 C4 H4A 107.6 ?
C4 C5 C6 114.00(10) ?
C4 C5 H5 108.7 ?
C6 C5 H5 108.7 ?
C4 C5 H5A 108.7 ?
C6 C5 H5A 108.7 ?
H5 C5 H5A 107.6 ?
C7 C6 C5 114.30(10) ?
C7 C6 H6 108.7 ?
C5 C6 H6 108.7 ?
C7 C6 H6A 108.7 ?
C5 C6 H6A 108.7 ?
H6 C6 H6A 107.6 ?
C6 C7 C8 114.40(10) ?
C6 C7 H7 108.7 ?
C8 C7 H7 108.7 ?
C6 C7 H7A 108.7 ?
C8 C7 H7A 108.7 ?
H7 C7 H7A 107.6 ?
C9 C8 C7 114.20(10) ?
C9 C8 H8 108.7 ?
C7 C8 H8 108.7 ?
C9 C8 H8A 108.7 ?
C7 C8 H8A 108.7 ?
H8 C8 H8A 107.6 ?
C8 C9 C10 114.10(10) ?
C8 C9 H9 108.7 ?
C10 C9 H9 108.7 ?
C8 C9 H9A 108.7 ?
C10 C9 H9A 108.7 ?
H9 C9 H9A 107.6 ?
C11 C10 C9 114.10(10) ?
C11 C10 H10 108.7 ?
C9 C10 H10 108.7 ?
C11 C10 H10A 108.7 ?
C9 C10 H10A 108.7 ?
H10 C10 H10A 107.6 ?
C10 C11 C12 114.40(10) ?
C10 C11 H11 108.7 ?
C12 C11 H11 108.7 ?
C10 C11 H11A 108.7 ?
C12 C11 H11A 108.7 ?
H11 C11 H11A 107.6 ?
C13 C12 C11 114.50(10) ?
C13 C12 H12 108.6 ?
C11 C12 H12 108.6 ?
C13 C12 H12A 108.6 ?
C11 C12 H12A 108.6 ?
H12 C12 H12A 107.6 ?
C12 C13 C14 114.70(10) ?
C12 C13 H13 108.6 ?
C14 C13 H13 108.6 ?
C12 C13 H13A 108.6 ?
C14 C13 H13A 108.6 ?
H13 C13 H13A 107.6 ?
C15 C14 C13 114.40(10) ?
C15 C14 H14 108.7 ?
C13 C14 H14 108.7 ?
C15 C14 H14A 108.7 ?
C13 C14 H14A 108.7 ?
H14 C14 H14A 107.6 ?
C14 C15 C16 114.80(10) ?
C14 C15 H15 108.6 ?
C16 C15 H15 108.6 ?
C14 C15 H15A 108.6 ?
C16 C15 H15A 108.6 ?
H15 C15 H15A 107.5 ?
C17 C16 C15 114.30(10) ?
C17 C16 H16 108.7 ?
C15 C16 H16 108.7 ?
C17 C16 H16A 108.7 ?
C15 C16 H16A 108.7 ?
H16 C16 H16A 107.6 ?
C16 C17 C18 114.20(10) ?
C16 C17 H17 108.7 ?
C18 C17 H17 108.7 ?
C16 C17 H17A 108.7 ?
C18 C17 H17A 108.7 ?
H17 C17 H17A 107.6 ?
C19 C18 C17 113.90(10) ?
C19 C18 H18 108.8 ?
C17 C18 H18 108.8 ?
C19 C18 H18A 108.8 ?
C17 C18 H18A 108.8 ?
H18 C18 H18A 107.7 ?
C18 C19 C20 114.50(10) ?
C18 C19 H19 108.6 ?
C20 C19 H19 108.6 ?
C18 C19 H19A 108.6 ?
C20 C19 H19A 108.6 ?
H19 C19 H19A 107.6 ?
C19 C20 H20 109.5 ?
C19 C20 H20A 109.5 ?
H20 C20 H20A 109.5 ?
C19 C20 H20B 109.5 ?
H20 C20 H20B 109.5 ?
H20A C20 H20B 109.5 ?

loop_
_geom_bond_atom_site_label_1
_geom_bond_atom_site_label_2
_geom_bond_site_symmetry_2
_geom_bond_distance
_geom_bond_publ_flag
O C1 . 1.4070(10) yes
O H1O . 1.001(10) ?
O H1O' . 1.000(10) ?
C1 C2 . 1.498(2) yes
C1 H1 . .9700 ?
C1 H1A . .9700 ?
C2 C3 . 1.5090(10) ?
C2 H2 . .9700 ?
C2 H2A . .9700 ?
C3 C4 . 1.516(2) ?
C3 H3 . .9700 ?
C3 H3A . .9700 ?
C4 C5 . 1.5160(10) ?
C4 H4 . .9700 ?
C4 H4A . .9700 ?
C5 C6 . 1.517(2) ?
C5 H5 . .9700 ?
C5 H5A . .9700 ?
C6 C7 . 1.5170(10) ?
C6 H6 . .9700 ?
C6 H6A . .9700 ?
C7 C8 . 1.523(2) ?
C7 H7 . .9700 ?
C7 H7A . .9700 ?
C8 C9 . 1.5160(10) ?
C8 H8 . .9700 ?
C8 H8A . .9700 ?
C9 C10 . 1.524(2) ?
C9 H9 . .9700 ?
C9 H9A . .9700 ?
C10 C11 . 1.5100(10) ?
C10 H10 . .9700 ?
C10 H10A . .9700 ?
C11 C12 . 1.520(2) ?
C11 H11 . .9700 ?
C11 H11A . .9700 ?
C12 C13 . 1.5070(10) ?
C12 H12 . .9700 ?
C12 H12A . .9700 ?
C13 C14 . 1.519(2) ?
C13 H13 . .9700 ?
C13 H13A . .9700 ?
C14 C15 . 1.5060(10) ?
C14 H14 . .9700 ?
C14 H14A . .9700 ?
C15 C16 . 1.526(2) ?
C15 H15 . .9700 ?
C15 H15A . .9700 ?
C16 C17 . 1.512(2) ?
C16 H16 . .9700 ?
C16 H16A . .9700 ?
C17 C18 . 1.522(2) ?
C17 H17 . .9700 ?
C17 H17A . .9700 ?
C18 C19 . 1.511(2) ?
C18 H18 . .9700 ?
C18 H18A . .9700 ?
C19 C20 . 1.523(2) ?
C19 H19 . .9700 ?
C19 H19A . .9700 ?
C20 H20 . .9600 ?
C20 H20A . .9600 ?
C20 H20B . .9600 ?

loop_
_geom_hbond_atom_site_label_D
_geom_hbond_atom_site_label_H
_geom_hbond_atom_site_label_A
_geom_hbond_site_symmetry_A
_geom_hbond_distance_DH
_geom_hbond_distance_HA
_geom_hbond_distance_DA
_geom_hbond_angle_DHA
_geom_hbond_publ_flag
O H1O O 6_556 1.00(2) 1.73(2) 2.688(3) 159(2) yes
O H1O' O 5_565 1.00(2) 1.87(2) 2.700(3) 139(2) yes

loop_
_geom_torsion_atom_site_label_1
_geom_torsion_atom_site_label_2
_geom_torsion_atom_site_label_3
_geom_torsion_atom_site_label_4
_geom_torsion
_geom_torsion_publ_flag
O C1 C2 C3 175.77(9) yes
C1 C2 C3 C4 -179.04(9) yes
C2 C3 C4 C5 177.86(8) yes
C3 C4 C5 C6 -179.85(8) ?
C4 C5 C6 C7 179.85(8) ?
C5 C6 C7 C8 179.86(8) ?
C6 C7 C8 C9 -179.99(8) ?
C7 C8 C9 C10 179.71(8) ?
C8 C9 C10 C11 -179.68(8) ?
C9 C10 C11 C12 179.84(8) ?
C10 C11 C12 C13 -179.97(8) ?
C11 C12 C13 C14 179.98(8) ?
C12 C13 C14 C15 179.60(8) ?
C13 C14 C15 C16 -179.83(8) ?
C14 C15 C16 C17 179.19(9) ?
C15 C16 C17 C18 179.68(9) ?
C16 C17 C18 C19 179.23(9) ?
C17 C18 C19 C20 179.12(10) ?
